data_7209896
loop_
_publ_author_name
'Zhang, Zhu-Yan'
'Deng, Zhao-Peng'
'Huo, Li-Hua'
'Zhao, Hui'
'Gao, Shan'

_publ_section_title
;
 Inorganic anion induced supramolecular architectures of flexible
 unsymmetrical bis(pyridyl) ionic salts mediated by various non-covalent
 interactions
;
_journal_issue 26
_journal_name_full CrystEngComm
_journal_page_first 5261
_journal_paper_doi 10.1039/c3ce40227d
_journal_volume 15
_journal_year 2013
_chemical_formula_moiety 'C11 H13 N3, 2(N O3)'
_chemical_formula_sum 'C11 H13 N5 O6'
_chemical_formula_weight 311.26
_chemical_name_systematic
;
?
;
_space_group_IT_number 14
_symmetry_cell_setting monoclinic
_symmetry_space_group_name_Hall '-P 2yn'
_symmetry_space_group_name_H-M 'P 1 21/n 1'
_atom_sites_solution_hydrogens geom
_atom_sites_solution_primary direct
_atom_sites_solution_secondary difmap
_audit_creation_method SHELXL-97
_cell_angle_alpha 90.00
_cell_angle_beta 104.455(8)
_cell_angle_gamma 90.00
_cell_formula_units_Z 4
_cell_length_a 9.4912(6)
_cell_length_b 14.4740(8)
_cell_length_c 10.4976(10)
_cell_measurement_reflns_used 1025
_cell_measurement_temperature 295(2)
_cell_measurement_theta_max 25.87
_cell_measurement_theta_min 3.35
_cell_volume 1396.46(18)
_computing_cell_refinement RAPID-AUTO
_computing_data_collection 'RAPID-AUTO (Rigaku Corporation, 1998)'
_computing_data_reduction 'CrystalStructure (Rigaku/MSC and Rigaku Corporation, 2002)'
_computing_molecular_graphics SHELXL-97
_computing_structure_refinement 'ORTEP-II (Johnson, 1976)'
_computing_structure_solution 'SHELXS-97 (Sheldrick, 1997)'
_diffrn_ambient_temperature 295(2)
_diffrn_detector_area_resol_mean 10.000
_diffrn_measured_fraction_theta_full 0.992
_diffrn_measured_fraction_theta_max 0.992
_diffrn_measurement_device_type 'Rigaku RAXIS-RAPID'
_diffrn_measurement_method \w
_diffrn_radiation_monochromator graphite
_diffrn_radiation_source 'fine-focus sealed tube'
_diffrn_radiation_type MoK\a
_diffrn_radiation_wavelength 0.71073
_diffrn_reflns_av_R_equivalents 0.0303
_diffrn_reflns_av_sigmaI/netI 0.0484
_diffrn_reflns_limit_h_max 11
_diffrn_reflns_limit_h_min -5
_diffrn_reflns_limit_k_max 17
_diffrn_reflns_limit_k_min -7
_diffrn_reflns_limit_l_max 12
_diffrn_reflns_limit_l_min -12
_diffrn_reflns_number 4249
_diffrn_reflns_theta_full 25.99
_diffrn_reflns_theta_max 25.99
_diffrn_reflns_theta_min 3.34
_diffrn_standards_decay_% 0
_diffrn_standards_interval_count 0
_diffrn_standards_interval_time 0
_diffrn_standards_number 0
_exptl_absorpt_coefficient_mu 0.122
_exptl_absorpt_correction_T_max 0.9831
_exptl_absorpt_correction_T_min 0.9736
_exptl_absorpt_correction_type multi-scan
_exptl_absorpt_process_details 'ABSCOR (Higashi, 1995)'
_exptl_crystal_colour yellowish
_exptl_crystal_density_diffrn 1.481
_exptl_crystal_density_method 'not measured'
_exptl_crystal_description prism
_exptl_crystal_F_000 648
_exptl_crystal_size_max 0.22
_exptl_crystal_size_mid 0.17
_exptl_crystal_size_min 0.14
_refine_diff_density_max 0.162
_refine_diff_density_min -0.181
_refine_diff_density_rms 0.035
_refine_ls_extinction_method none
_refine_ls_goodness_of_fit_ref 1.025
_refine_ls_hydrogen_treatment mixed
_refine_ls_matrix_type full
_refine_ls_number_parameters 208
_refine_ls_number_reflns 2723
_refine_ls_number_restraints 3
_refine_ls_restrained_S_all 1.025
_refine_ls_R_factor_all 0.0743
_refine_ls_R_factor_gt 0.0626
_refine_ls_shift/su_max 0.000
_refine_ls_shift/su_mean 0.000
_refine_ls_structure_factor_coef Fsqd
_refine_ls_weighting_details 'calc w=1/[\s^2^(Fo^2^)+(0.0487P)^2^+0.0997P] where P=(Fo^2^+2Fc^2^)/3'
_refine_ls_weighting_scheme calc
_refine_ls_wR_factor_gt 0.1168
_refine_ls_wR_factor_ref 0.1390
_reflns_number_gt 2191
_reflns_number_total 2723
_reflns_threshold_expression >2sigma(I)
_cod_data_source_file c3ce40227d.txt
_cod_data_source_block complex4
_cod_original_sg_symbol_H-M 'P 21/n'
_cod_database_code 7209896

loop_
_symmetry_equiv_pos_as_xyz
'x, y, z'
'-x+1/2, y+1/2, -z+1/2'
'-x, -y, -z'
'x-1/2, -y-1/2, z-1/2'

loop_
_atom_site_label
_atom_site_type_symbol
_atom_site_fract_x
_atom_site_fract_y
_atom_site_fract_z
_atom_site_U_iso_or_equiv
_atom_site_adp_type
_atom_site_occupancy
_atom_site_symmetry_multiplicity
_atom_site_calc_flag
_atom_site_refinement_flags
O1 O 0.7733(4) 0.38004(18) 0.5103(3) 0.1270(12) Uani 1 1 d .
O2 O 0.6454(3) 0.3482(3) 0.3222(3) 0.1373(12) Uani 1 1 d .
O3 O 0.8602(2) 0.39768(17) 0.3447(2) 0.0904(8) Uani 1 1 d .
O4 O 0.8405(2) 0.33021(15) 0.8248(2) 0.0758(6) Uani 1 1 d .
O5 O 0.8487(3) 0.47607(18) 0.8456(3) 0.1083(9) Uani 1 1 d .
O6 O 0.6439(2) 0.40964(16) 0.7609(2) 0.0823(7) Uani 1 1 d .
N1 N 0.6410(2) 0.11851(16) 0.4417(2) 0.0563(6) Uani 1 1 d D
H1N H 0.5488(13) 0.117(2) 0.436(3) 0.085 Uiso 1 1 d D
N2 N 0.6636(2) 0.21093(16) 0.6277(2) 0.0545(6) Uani 1 1 d D
H2N H 0.721(3) 0.2498(16) 0.677(2) 0.082 Uiso 1 1 d D
N3 N 0.4505(2) 0.33556(16) 0.4993(2) 0.0529(6) Uani 1 1 d D
H3N H 0.5381(15) 0.334(2) 0.492(3) 0.079 Uiso 1 1 d D
N4 N 0.7597(3) 0.37634(18) 0.3918(3) 0.0682(7) Uani 1 1 d .
N5 N 0.7759(3) 0.40609(19) 0.8117(2) 0.0597(6) Uani 1 1 d .
C1 C 0.7233(3) 0.16559(17) 0.5430(3) 0.0474(6) Uani 1 1 d .
C2 C 0.8735(3) 0.16618(19) 0.5554(3) 0.0608(8) Uani 1 1 d .
H2A H 0.9344 0.1997 0.6226 0.073 Uiso 1 1 calc R
C3 C 0.9297(3) 0.1182(2) 0.4700(4) 0.0755(9) Uani 1 1 d .
H3A H 1.0296 0.1193 0.4788 0.091 Uiso 1 1 calc R
C4 C 0.8421(4) 0.0672(2) 0.3694(4) 0.0820(10) Uani 1 1 d .
H4A H 0.8818 0.0330 0.3118 0.098 Uiso 1 1 calc R
C5 C 0.6977(4) 0.0688(2) 0.3576(3) 0.0737(9) Uani 1 1 d .
H5A H 0.6361 0.0353 0.2907 0.088 Uiso 1 1 calc R
C6 C 0.5173(3) 0.20032(19) 0.6407(3) 0.0572(7) Uani 1 1 d .
H6A H 0.5200 0.1995 0.7337 0.069 Uiso 1 1 calc R
H6B H 0.4813 0.1407 0.6047 0.069 Uiso 1 1 calc R
C7 C 0.4108(3) 0.27273(18) 0.5756(2) 0.0479(6) Uani 1 1 d .
C8 C 0.2723(3) 0.2765(2) 0.5922(3) 0.0605(8) Uani 1 1 d .
H8A H 0.2429 0.2341 0.6468 0.073 Uiso 1 1 calc R
C9 C 0.1777(3) 0.3421(2) 0.5289(3) 0.0718(9) Uani 1 1 d .
H9A H 0.0836 0.3442 0.5401 0.086 Uiso 1 1 calc R
C10 C 0.2212(3) 0.4053(2) 0.4482(3) 0.0672(8) Uani 1 1 d .
H10A H 0.1569 0.4499 0.4037 0.081 Uiso 1 1 calc R
C11 C 0.3600(3) 0.40104(19) 0.4351(3) 0.0635(8) Uani 1 1 d .
H11A H 0.3921 0.4434 0.3819 0.076 Uiso 1 1 calc R

loop_
_atom_site_aniso_label
_atom_site_aniso_U_11
_atom_site_aniso_U_22
_atom_site_aniso_U_33
_atom_site_aniso_U_23
_atom_site_aniso_U_13
_atom_site_aniso_U_12
O1 0.230(4) 0.0859(18) 0.088(2) -0.0044(15) 0.083(2) -0.013(2)
O2 0.0605(15) 0.206(4) 0.142(3) -0.017(2) 0.0184(17) -0.0200(18)
O3 0.0636(13) 0.124(2) 0.0934(18) 0.0274(15) 0.0388(13) 0.0087(13)
O4 0.0725(13) 0.0616(14) 0.0763(15) 0.0098(12) -0.0131(11) 0.0054(11)
O5 0.0901(16) 0.0805(17) 0.141(2) -0.0498(17) 0.0030(15) -0.0091(14)
O6 0.0495(12) 0.1143(19) 0.0803(16) -0.0034(13) 0.0111(11) 0.0079(11)
N1 0.0492(12) 0.0576(14) 0.0613(15) -0.0009(12) 0.0120(13) -0.0053(12)
N2 0.0432(12) 0.0541(15) 0.0637(16) -0.0025(12) 0.0088(11) -0.0019(10)
N3 0.0441(12) 0.0544(14) 0.0587(15) -0.0035(12) 0.0100(12) -0.0022(12)
N4 0.0686(17) 0.0681(17) 0.075(2) 0.0087(15) 0.0318(16) 0.0079(14)
N5 0.0574(15) 0.0698(18) 0.0486(14) -0.0101(13) 0.0070(12) -0.0039(14)
C1 0.0446(14) 0.0417(14) 0.0536(16) 0.0040(13) 0.0080(13) -0.0002(12)
C2 0.0463(15) 0.0644(19) 0.070(2) 0.0004(16) 0.0107(15) 0.0021(14)
C3 0.0482(16) 0.084(2) 0.096(3) 0.006(2) 0.0211(18) 0.0088(17)
C4 0.089(2) 0.083(2) 0.081(3) -0.004(2) 0.036(2) 0.011(2)
C5 0.085(2) 0.070(2) 0.068(2) -0.0093(17) 0.0230(19) -0.0073(18)
C6 0.0519(16) 0.0614(18) 0.0584(18) 0.0063(15) 0.0141(14) 0.0006(14)
C7 0.0511(15) 0.0501(16) 0.0413(15) -0.0052(13) 0.0093(12) -0.0072(12)
C8 0.0468(16) 0.078(2) 0.0573(18) -0.0002(16) 0.0148(14) -0.0042(15)
C9 0.0487(16) 0.086(2) 0.077(2) -0.0062(19) 0.0090(16) 0.0039(16)
C10 0.0576(18) 0.059(2) 0.075(2) -0.0100(17) -0.0024(16) 0.0093(15)
C11 0.0680(19) 0.0524(18) 0.063(2) 0.0042(15) 0.0035(16) -0.0031(15)

loop_
_atom_type_symbol
_atom_type_description
_atom_type_scat_dispersion_real
_atom_type_scat_dispersion_imag
_atom_type_scat_source
C C 0.0033 0.0016 'International Tables Vol C Tables 4.2.6.8 and 6.1.1.4'
N N 0.0061 0.0033 'International Tables Vol C Tables 4.2.6.8 and 6.1.1.4'
O O 0.0106 0.0060 'International Tables Vol C Tables 4.2.6.8 and 6.1.1.4'
H H 0.0000 0.0000 'International Tables Vol C Tables 4.2.6.8 and 6.1.1.4'

loop_
_geom_angle_atom_site_label_1
_geom_angle_atom_site_label_2
_geom_angle_atom_site_label_3
_geom_angle
C1 N1 C5 122.9(2)
C1 N1 H1N 117(2)
C5 N1 H1N 120(2)
C1 N2 C6 126.1(2)
C1 N2 H2N 115(2)
C6 N2 H2N 119(2)
C7 N3 C11 123.0(2)
C7 N3 H3N 117(2)
C11 N3 H3N 120(2)
O2 N4 O3 120.8(3)
O2 N4 O1 118.6(3)
O3 N4 O1 120.6(3)
O5 N5 O6 121.9(3)
O5 N5 O4 117.9(3)
O6 N5 O4 120.1(3)
N1 C1 N2 121.2(2)
N1 C1 C2 117.1(2)
N2 C1 C2 121.7(3)
C3 C2 C1 120.0(3)
C3 C2 H2A 120.0
C1 C2 H2A 120.0
C2 C3 C4 121.5(3)
C2 C3 H3A 119.3
C4 C3 H3A 119.3
C5 C4 C3 117.7(3)
C5 C4 H4A 121.1
C3 C4 H4A 121.1
C4 C5 N1 120.8(3)
C4 C5 H5A 119.6
N1 C5 H5A 119.6
N2 C6 C7 116.1(2)
N2 C6 H6A 108.3
C7 C6 H6A 108.3
N2 C6 H6B 108.3
C7 C6 H6B 108.3
H6A C6 H6B 107.4
N3 C7 C8 118.3(3)
N3 C7 C6 119.6(2)
C8 C7 C6 122.0(2)
C9 C8 C7 120.3(3)
C9 C8 H8A 119.9
C7 C8 H8A 119.9
C8 C9 C10 120.0(3)
C8 C9 H9A 120.0
C10 C9 H9A 120.0
C11 C10 C9 118.6(3)
C11 C10 H10A 120.7
C9 C10 H10A 120.7
N3 C11 C10 119.7(3)
N3 C11 H11A 120.1
C10 C11 H11A 120.1

loop_
_geom_bond_atom_site_label_1
_geom_bond_atom_site_label_2
_geom_bond_distance
O1 N4 1.219(3)
O2 N4 1.217(4)
O3 N4 1.219(3)
O4 N5 1.249(3)
O5 N5 1.228(3)
O6 N5 1.234(3)
N1 C1 1.338(3)
N1 C5 1.350(4)
N1 H1N 0.86(3)
N2 C1 1.339(3)
N2 C6 1.437(3)
N2 H2N 0.86(3)
N3 C7 1.327(3)
N3 C11 1.342(3)
N3 H3N 0.86(3)
C1 C2 1.399(3)
C2 C3 1.345(4)
C2 H2A 0.9300
C3 C4 1.382(4)
C3 H3A 0.9300
C4 C5 1.346(4)
C4 H4A 0.9300
C5 H5A 0.9300
C6 C7 1.497(3)
C6 H6A 0.9700
C6 H6B 0.9700
C7 C8 1.369(3)
C8 C9 1.360(4)
C8 H8A 0.9300
C9 C10 1.379(4)
C9 H9A 0.9300
C10 C11 1.360(4)
C10 H10A 0.9300
C11 H11A 0.9300

loop_
_geom_hbond_atom_site_label_D
_geom_hbond_atom_site_label_H
_geom_hbond_atom_site_label_A
_geom_hbond_distance_DH
_geom_hbond_distance_HA
_geom_hbond_distance_DA
_geom_hbond_angle_DHA
_geom_hbond_site_symmetry_A
N1 H1N O4 0.86(3) 2.17(2) 2.906(3) 143(3) 4_565
N1 H1N O5 0.86(3) 2.32(2) 3.032(3) 139(3) 4_565
N2 H2N O4 0.86(3) 2.041(12) 2.889(3) 168(3) .
N2 H2N O6 0.86(3) 2.64(2) 3.224(3) 126(2) .
N3 H3N O2 0.86(3) 2.27(2) 2.938(4) 135(3) .
N3 H3N O1 0.86(3) 2.292(15) 3.105(4) 159(3) .

loop_
_geom_torsion_atom_site_label_1
_geom_torsion_atom_site_label_2
_geom_torsion_atom_site_label_3
_geom_torsion_atom_site_label_4
_geom_torsion
C5 N1 C1 N2 -177.2(3)
C5 N1 C1 C2 3.6(4)
C6 N2 C1 N1 14.2(4)
C6 N2 C1 C2 -166.6(3)
N1 C1 C2 C3 -2.2(4)
N2 C1 C2 C3 178.6(3)
C1 C2 C3 C4 -0.3(5)
C2 C3 C4 C5 1.5(5)
C3 C4 C5 N1 -0.1(5)
C1 N1 C5 C4 -2.5(5)
C1 N2 C6 C7 -100.3(3)
C11 N3 C7 C8 -1.7(4)
C11 N3 C7 C6 178.3(2)
N2 C6 C7 N3 7.2(4)
N2 C6 C7 C8 -172.8(2)
N3 C7 C8 C9 1.5(4)
C6 C7 C8 C9 -178.5(3)
C7 C8 C9 C10 -0.3(5)
C8 C9 C10 C11 -0.8(5)
C7 N3 C11 C10 0.6(4)
C9 C10 C11 N3 0.6(4)
